data_9011448
loop_
_publ_author_name
'Effenberger, H.'
'Pertlik, F.'

_publ_section_title
;
 Verfeinerung der kristallstrukturen der isotypen verbindungen
 M3(BO3)2 mit M=Mg, Co und Ni (strukturtyp: kotoit)
;
_journal_name_full 'Zeitschrift fur Kristallographie'
_journal_page_first 129
_journal_page_last 140
_journal_volume 166
_journal_year 1984
_chemical_compound_source Synthetic
_chemical_formula_sum 'B2 Mg3 O6'
_chemical_name_mineral Kotoite
_space_group_IT_number 58
_symmetry_space_group_name_Hall '-P 2n 2n'
_symmetry_space_group_name_H-M 'P n m n'
_cell_angle_alpha 90
_cell_angle_beta 90
_cell_angle_gamma 90
_cell_length_a 5.398
_cell_length_b 8.416
_cell_length_c 4.497
_cell_formula_units_Z 2
_cell_volume 204.297
_database_code_amcsd 0010864
_exptl_crystal_density_diffrn 3.097
_cod_original_formula_sum 'Mg3 B2 O6'
_cod_database_code 9011448

loop_
_space_group_symop_operation_xyz
x,y,z
1/2-x,1/2+y,1/2+z
1/2+x,1/2-y,1/2-z
1/2+x,1/2+y,1/2-z
1/2-x,1/2-y,1/2+z
x,-y,z
-x,y,-z
-x,-y,-z

loop_
_atom_site_aniso_label
_atom_site_aniso_U_11
_atom_site_aniso_U_22
_atom_site_aniso_U_33
_atom_site_aniso_U_12
_atom_site_aniso_U_13
_atom_site_aniso_U_23
MgM1 0.00487 0.00682 0.00738 0.00000 0.00111 0.00000
MgM2 0.00561 0.00466 0.00727 0.00000 0.00049 0.00000
B 0.00074 0.00682 0.00830 0.00000 -0.00234 0.00000
O1 0.00384 0.00466 0.00686 0.00000 -0.00086 0.00000
O2 0.00605 0.00431 0.00820 0.00023 0.00061 -0.00038

loop_
_atom_site_label
_atom_site_fract_x
_atom_site_fract_y
_atom_site_fract_z
_atom_site_U_iso_or_equiv
MgM1 0.00000 0.00000 0.00000 0.00633
MgM2 0.00000 0.31280 0.50000 0.00583
B 0.25460 0.00000 0.54530 0.00532
O1 0.32220 0.00000 0.25020 0.00519
O2 0.20450 0.13870 0.70290 0.00608

loop_
_cod_related_entry_id
_cod_related_entry_database
_cod_related_entry_code
1 AMCSD 0010864
